data_7031728
loop_
_publ_author_name
'Benniston, A. C.'
'Melnic, S.'
'Turta, C.'
'Arauzo, A. B.'
'Bartolom\'e, J'
'Bartolom\'e, E'
'Harrington, R. W.'
'Probert, M. R.'

_publ_section_title
;
 Preparation and properties of a calcium(ii)-based molecular chain
 decorated with manganese(ii) butterfly-like complexes.
;
_journal_issue 35
_journal_name_full 'Dalton transactions (Cambridge, England : 2003)'
_journal_page_first 13349
_journal_page_last 13357
_journal_paper_doi 10.1039/c4dt01518e
_journal_volume 43
_journal_year 2014
_chemical_formula_moiety 'C33 H28 Ca2 Cl12 Mn N4 O14'
_chemical_formula_sum 'C33 H28 Ca2 Cl12 Mn N4 O14'
_chemical_formula_weight 1265.09
_chemical_name_systematic
;
 ?
;
_space_group_crystal_system monoclinic
_space_group_IT_number 14
_space_group_name_Hall '-P 2yn'
_space_group_name_H-M_alt 'P 1 21/n 1'
_symmetry_space_group_name_Hall '-P 2yn'
_symmetry_space_group_name_H-M 'P 1 21/n 1'
_atom_sites_solution_hydrogens mixed
_atom_sites_solution_primary direct
_audit_creation_date 2014-05-19
_audit_creation_method
;
Olex2 1.2-alpha
(compiled 2014.03.20 svn.r2918 for OlexSys, GUI svn.r4816)
;
_cell_angle_alpha 90
_cell_angle_beta 92.128(2)
_cell_angle_gamma 90
_cell_formula_units_Z 4
_cell_length_a 16.6682(3)
_cell_length_b 16.9652(4)
_cell_length_c 17.2318(4)
_cell_measurement_reflns_used 11476
_cell_measurement_temperature 150.01(10)
_cell_measurement_theta_max 28.5627
_cell_measurement_theta_min 2.8785
_cell_volume 4869.44(18)
_computing_cell_refinement
;
CrysAlisPro, Agilent Technologies,
Version 1.171.35.21 (release 20-01-2012 CrysAlis171 .NET)
(compiled Jan 23 2012,18:06:46)
;
_computing_data_collection
;
CrysAlisPro, Agilent Technologies,
Version 1.171.35.21 (release 20-01-2012 CrysAlis171 .NET)
(compiled Jan 23 2012,18:06:46)
;
_computing_data_reduction
;
CrysAlisPro, Agilent Technologies,
Version 1.171.35.21 (release 20-01-2012 CrysAlis171 .NET)
(compiled Jan 23 2012,18:06:46)
;
_computing_molecular_graphics 'Olex2 (Dolomanov et al., 2009)'
_computing_publication_material 'Olex2 (Dolomanov et al., 2009)'
_computing_structure_refinement 'XL (Sheldrick, 2008)'
_computing_structure_solution 'XS (Sheldrick, 2008)'
_diffrn_ambient_temperature 150.01(10)
_diffrn_detector_area_resol_mean 10.3968
_diffrn_measured_fraction_theta_full 0.983
_diffrn_measured_fraction_theta_max 0.837
_diffrn_measurement_device_type 'Xcalibur, Atlas, Gemini ultra'
_diffrn_measurement_method '\w scans'
_diffrn_orient_matrix_UB_11 -0.0419225000
_diffrn_orient_matrix_UB_12 -0.0021687000
_diffrn_orient_matrix_UB_13 -0.0084142000
_diffrn_orient_matrix_UB_21 -0.0003778000
_diffrn_orient_matrix_UB_22 0.0405309000
_diffrn_orient_matrix_UB_23 -0.0101159000
_diffrn_orient_matrix_UB_31 0.0074636000
_diffrn_orient_matrix_UB_32 -0.0100411000
_diffrn_orient_matrix_UB_33 -0.0390294000
_diffrn_radiation_monochromator graphite
_diffrn_radiation_type MoK\a
_diffrn_radiation_wavelength 0.71073
_diffrn_reflns_av_R_equivalents 0.0287
_diffrn_reflns_av_unetI/netI 0.0378
_diffrn_reflns_Laue_measured_fraction_full 0.983
_diffrn_reflns_Laue_measured_fraction_max 0.837
_diffrn_reflns_limit_h_max 22
_diffrn_reflns_limit_h_min -22
_diffrn_reflns_limit_k_max 21
_diffrn_reflns_limit_k_min -19
_diffrn_reflns_limit_l_max 22
_diffrn_reflns_limit_l_min -22
_diffrn_reflns_number 28119
_diffrn_reflns_point_group_measured_fraction_full 0.983
_diffrn_reflns_point_group_measured_fraction_max 0.837
_diffrn_reflns_theta_full 26.000
_diffrn_reflns_theta_max 28.626
_diffrn_reflns_theta_min 2.884
_diffrn_source 'Enhance (Mo) X-ray Source'
_diffrn_standards_number 0
_exptl_absorpt_coefficient_mu 1.205
_exptl_absorpt_correction_T_max 1.00000
_exptl_absorpt_correction_T_min 0.98051
_exptl_absorpt_correction_type multi-scan
_exptl_absorpt_process_details
;
CrysAlisPro, Agilent Technologies,
Version 1.171.35.21 (release 20-01-2012 CrysAlis171 .NET)
(compiled Jan 23 2012,18:06:46)
Empirical absorption correction using spherical harmonics,
 implemented in SCALE3 ABSPACK scaling algorithm.
;
_exptl_crystal_colour 'clear yellow'
_exptl_crystal_colour_lustre clear
_exptl_crystal_colour_primary yellow
_exptl_crystal_density_diffrn 1.726
_exptl_crystal_description block
_exptl_crystal_F_000 2540
_exptl_crystal_size_max 0.32
_exptl_crystal_size_mid 0.27
_exptl_crystal_size_min 0.24
_refine_diff_density_max 1.205
_refine_diff_density_min -1.252
_refine_diff_density_rms 0.086
_refine_ls_extinction_method none
_refine_ls_goodness_of_fit_ref 1.036
_refine_ls_hydrogen_treatment mixed
_refine_ls_matrix_type full
_refine_ls_number_parameters 649
_refine_ls_number_reflns 10458
_refine_ls_number_restraints 884
_refine_ls_restrained_S_all 1.021
_refine_ls_R_factor_all 0.0659
_refine_ls_R_factor_gt 0.0496
_refine_ls_shift/su_max 0.001
_refine_ls_shift/su_mean 0.000
_refine_ls_structure_factor_coef Fsqd
_refine_ls_weighting_details 'w=1/[\s^2^(Fo^2^)+(0.0342P)^2^+12.3388P] where P=(Fo^2^+2Fc^2^)/3'
_refine_ls_weighting_scheme calc
_refine_ls_wR_factor_gt 0.1047
_refine_ls_wR_factor_ref 0.1149
_reflns_Friedel_coverage 0.000
_reflns_number_gt 8476
_reflns_number_total 10458
_reflns_threshold_expression 'I > 2\s(I)'
_cod_data_source_file c4dt01518e2.cif
_cod_data_source_block acb120009
_cod_depositor_comments 'Adding full bibliography for 7031728.cif.'
_cod_database_code 7031728
_shelxl_version_number 2013-4
_shelx_space_group_comment
;
The symmetry employed for this shelxl refinement is uniquely defined
by the following loop, which should always be used as a source of
symmetry information in preference to the above space-group names.
They are only intended as comments.
;
_reflns_odcompleteness_completeness 99.74
_reflns_odcompleteness_iscentric 1
_reflns_odcompleteness_theta 24.97
_olex2_refinement_description
;
1. Fixed Uiso
 At 1.2 times of:
  All C(H) groups
 At 1.5 times of:
  All C(H,H,H) groups, All O(H) groups
2. Restrained distances
 O1-H1A = O1-H1B
 0.87 with sigma of 0.02
 Cl39-C32A \\sim Cl9-C32 \\sim Cl10-C32 \\sim Cl40-C32A \\sim Cl38-C30A \\sim
Cl8-C30 \\sim Cl37-C30A
 \\sim Cl7-C30 \\sim Cl1-C24A \\sim Cl31-C24 \\sim Cl2-C24A \\sim Cl32-C24
 with sigma of 0.02
 C32A-C31 \\sim C32-C31 \\sim C30A-C29 \\sim C30-C29 \\sim C24A-C23 \\sim
C24-C23
 with sigma of 0.02
 Cl9-Cl10 \\sim Cl39-Cl40 \\sim Cl37-Cl38 \\sim Cl7-Cl8 \\sim Cl1-Cl2 \\sim
Cl31-Cl32
 with sigma of 0.02
3. Uiso/Uaniso restraints and constraints
Uanis(C30A) = Uanis(C30)
Uanis(Cl7) = Uanis(Cl37)
Uanis(Cl38) = Uanis(Cl8)
Uanis(Cl1) = Uanis(Cl31)
Uanis(Cl2) = Uanis(Cl32)
Uanis(Cl10) = Uanis(Cl40)
Uanis(Cl39) = Uanis(Cl9)
4. Rigid body (RIGU) restrains
 All non-hydrogen atoms
 with sigma for 1-2 distances of 0.004 and sigma for 1-3 distances of 0.004
5. Others
 Sof(Cl1)=Sof(Cl2)=Sof(C24A)=Sof(H24A)=1-FVAR(1)
 Sof(Cl31)=Sof(Cl32)=Sof(C24)=Sof(H24)=FVAR(1)
 Sof(Cl39)=Sof(Cl40)=Sof(C32A)=Sof(H32A)=1-FVAR(2)
 Sof(Cl9)=Sof(Cl10)=Sof(C32)=Sof(H32)=FVAR(2)
 Sof(Cl37)=Sof(Cl38)=Sof(C30A)=Sof(H30A)=1-FVAR(3)
 Sof(Cl7)=Sof(Cl8)=Sof(C30)=Sof(H30)=FVAR(3)
6.a Ternary CH refined with riding coordinates:
 C24(H24), C24A(H24A), C26(H26), C27(H27), C30(H30), C30A(H30A), C32(H32),
 C32A(H32A), C34(H34)
6.b Aromatic/amide H refined with riding coordinates:
 C1(H1), C2(H2), C3(H3), C4(H4), C7(H7), C8(H8), C9(H9), C10(H10), C11(H11),
 C12(H12), C13(H13), C14(H14), C17(H17), C18(H18), C19(H19), C20(H20)
6.c Idealised Me refined as rotating group:
 C35(H35A,H35B,H35C)
;

loop_
_space_group_symop_operation_xyz
'x, y, z'
'-x+1/2, y+1/2, -z+1/2'
'-x, -y, -z'
'x-1/2, -y-1/2, z-1/2'

loop_
_atom_site_label
_atom_site_type_symbol
_atom_site_fract_x
_atom_site_fract_y
_atom_site_fract_z
_atom_site_U_iso_or_equiv
_atom_site_adp_type
_atom_site_occupancy
_atom_site_site_symmetry_order
_atom_site_calc_flag
_atom_site_refinement_flags_posn
_atom_site_refinement_flags_occupancy
_atom_site_disorder_assembly
_atom_site_disorder_group
Mn Mn 0.15973(3) 0.29686(3) 0.50086(3) 0.01955(11) Uani 1 1 d . . . .
Ca1 Ca 0.48270(3) 0.34819(4) 0.52205(3) 0.01926(13) Uani 1 1 d . . . .
Ca2 Ca 0.50779(3) 0.10918(4) 0.54043(4) 0.02065(14) Uani 1 1 d . . . .
Cl1 Cl 0.58116(13) 0.24340(11) 0.30497(10) 0.0611(4) Uani 0.6363(15) 1 d . P A 2
Cl2 Cl 0.42305(14) 0.19657(12) 0.24746(10) 0.0661(5) Uani 0.6363(15) 1 d . P A 2
Cl3 Cl 0.33846(7) 0.41207(7) 0.29253(6) 0.0474(3) Uani 1 1 d . . . .
Cl4 Cl 0.25203(5) 0.54050(5) 0.36072(5) 0.0335(2) Uani 1 1 d . . . .
Cl5 Cl 0.29733(6) 0.55265(8) 0.60527(7) 0.0602(3) Uani 1 1 d . . . .
Cl6 Cl 0.39558(7) 0.53249(7) 0.74599(5) 0.0486(3) Uani 1 1 d . . . .
Cl7 Cl 0.80069(11) 0.24165(19) 0.60416(13) 0.0615(6) Uani 0.623(3) 1 d . P B 1
Cl8 Cl 0.7728(4) 0.2222(3) 0.4391(2) 0.0542(8) Uani 0.623(3) 1 d . P B 1
Cl9 Cl 0.38075(7) 0.31790(11) 0.79390(7) 0.0614(4) Uani 0.8969(18) 1 d . P C 1
Cl10 Cl 0.31228(8) 0.17073(8) 0.73621(8) 0.0584(4) Uani 0.8969(18) 1 d . P C 1
Cl11 Cl 0.20815(5) 0.00640(6) 0.58007(6) 0.0406(2) Uani 1 1 d . . . .
Cl12 Cl 0.23568(6) 0.03033(7) 0.41658(6) 0.0459(3) Uani 1 1 d . . . .
Cl31 Cl 0.4908(2) 0.25860(19) 0.27379(19) 0.0611(4) Uani 0.3637(15) 1 d . P A 1
Cl32 Cl 0.3570(2) 0.1504(2) 0.26866(18) 0.0661(5) Uani 0.3637(15) 1 d . P A 1
Cl37 Cl 0.7869(2) 0.1937(3) 0.6215(2) 0.0615(6) Uani 0.377(3) 1 d . P B 2
Cl38 Cl 0.7823(7) 0.2315(6) 0.4596(4) 0.0542(8) Uani 0.377(3) 1 d . P B 2
Cl39 Cl 0.3788(7) 0.2613(8) 0.7936(7) 0.0614(4) Uani 0.1031(18) 1 d . P C 2
Cl40 Cl 0.3960(7) 0.1042(6) 0.7278(7) 0.0584(4) Uani 0.1031(18) 1 d . P C 2
O1 O 0.26817(13) 0.23907(15) 0.53500(16) 0.0316(6) Uani 1 1 d D . . .
H1A H 0.3095(19) 0.268(2) 0.542(3) 0.059(14) Uiso 1 1 d D . . .
H1B H 0.286(3) 0.1917(15) 0.541(3) 0.065(15) Uiso 1 1 d D . . .
O4 O 0.46979(16) 0.11594(14) 0.39960(14) 0.0356(6) Uani 1 1 d . . . .
O5 O 0.46403(14) 0.23030(13) 0.45885(13) 0.0285(5) Uani 1 1 d . . . .
O6 O 0.22137(12) 0.38725(14) 0.43944(13) 0.0268(5) Uani 1 1 d . . . .
O7 O 0.34834(13) 0.37882(15) 0.48432(14) 0.0308(5) Uani 1 1 d . . . .
O8 O 0.49997(12) 0.46255(13) 0.59225(13) 0.0265(5) Uani 1 1 d . . . .
O9 O 0.47150(14) 0.59045(14) 0.58756(13) 0.0307(5) Uani 1 1 d . . . .
O10 O 0.60992(13) 0.30412(14) 0.55463(14) 0.0299(5) Uani 1 1 d . . . .
O11 O 0.63053(13) 0.17507(14) 0.53587(15) 0.0326(6) Uani 1 1 d . . . .
O12 O 0.48337(16) 0.19232(17) 0.64479(17) 0.0451(7) Uani 1 1 d . . . .
O13 O 0.41032(15) 0.30095(15) 0.62801(14) 0.0343(6) Uani 1 1 d . . . .
O14 O 0.35576(13) 0.10434(13) 0.54263(14) 0.0297(5) Uani 1 1 d . . . .
O15 O 0.41725(12) -0.00756(13) 0.52076(13) 0.0256(5) Uani 1 1 d . . . .
O16 O 0.5479(2) 0.03227(17) 0.65187(16) 0.0513(8) Uani 1 1 d . . . .
H16 H 0.548(3) -0.019(3) 0.643(3) 0.077 Uiso 1 1 d R . . .
N1 N 0.13088(16) 0.23172(18) 0.38882(15) 0.0279(6) Uani 1 1 d . . . .
N2 N 0.08374(15) 0.19051(16) 0.52994(15) 0.0239(6) Uani 1 1 d . . . .
N3 N 0.14712(16) 0.36021(17) 0.61522(15) 0.0265(6) Uani 1 1 d . . . .
N4 N 0.04078(15) 0.36263(16) 0.49605(15) 0.0237(6) Uani 1 1 d . . . .
C1 C 0.1626(2) 0.2493(3) 0.3209(2) 0.0444(10) Uani 1 1 d . . . .
H1 H 0.1974 0.2935 0.3183 0.053 Uiso 1 1 calc R . . .
C2 C 0.1470(3) 0.2059(3) 0.2541(2) 0.0535(11) Uani 1 1 d . . . .
H2 H 0.1695 0.2209 0.2065 0.064 Uiso 1 1 calc R . . .
C3 C 0.0988(2) 0.1414(3) 0.2578(2) 0.0475(10) Uani 1 1 d . . . .
H3 H 0.0875 0.1104 0.2128 0.057 Uiso 1 1 calc R . . .
C4 C 0.0666(2) 0.1216(2) 0.3278(2) 0.0371(8) Uani 1 1 d . . . .
H4 H 0.0336 0.0762 0.3317 0.045 Uiso 1 1 calc R . . .
C5 C 0.08283(19) 0.1687(2) 0.39250(19) 0.0262(7) Uani 1 1 d . . . .
C6 C 0.04863(18) 0.15264(19) 0.46918(19) 0.0253(7) Uani 1 1 d . . . .
C7 C -0.0163(2) 0.1030(2) 0.4787(2) 0.0365(8) Uani 1 1 d . . . .
H7 H -0.0409 0.0774 0.4349 0.044 Uiso 1 1 calc R . . .
C8 C -0.0448(2) 0.0911(2) 0.5510(3) 0.0429(9) Uani 1 1 d . . . .
H8 H -0.0898 0.0578 0.5578 0.051 Uiso 1 1 calc R . . .
C9 C -0.0079(2) 0.1276(2) 0.6135(2) 0.0399(9) Uani 1 1 d . . . .
H9 H -0.0259 0.1191 0.6645 0.048 Uiso 1 1 calc R . . .
C10 C 0.0564(2) 0.1773(2) 0.6006(2) 0.0312(8) Uani 1 1 d . . . .
H10 H 0.0820 0.2029 0.6438 0.037 Uiso 1 1 calc R . . .
C11 C 0.2048(2) 0.3612(3) 0.6718(2) 0.0412(9) Uani 1 1 d . . . .
H11 H 0.2524 0.3317 0.6648 0.049 Uiso 1 1 calc R . . .
C12 C 0.1977(3) 0.4030(3) 0.7394(3) 0.0628(14) Uani 1 1 d . . . .
H12 H 0.2398 0.4026 0.7781 0.075 Uiso 1 1 calc R . . .
C13 C 0.1290(3) 0.4455(3) 0.7502(3) 0.0664(15) Uani 1 1 d . . . .
H13 H 0.1229 0.4752 0.7963 0.080 Uiso 1 1 calc R . . .
C14 C 0.0684(3) 0.4444(3) 0.6929(2) 0.0508(12) Uani 1 1 d . . . .
H14 H 0.0200 0.4727 0.6995 0.061 Uiso 1 1 calc R . . .
C15 C 0.0796(2) 0.4014(2) 0.62584(19) 0.0286(7) Uani 1 1 d . . . .
C16 C 0.01903(18) 0.40012(19) 0.56034(18) 0.0238(7) Uani 1 1 d . . . .
C17 C -0.05549(19) 0.4368(2) 0.5639(2) 0.0300(7) Uani 1 1 d . . . .
H17 H -0.0702 0.4628 0.6101 0.036 Uiso 1 1 calc R . . .
C18 C -0.1073(2) 0.4351(2) 0.5006(2) 0.0330(8) Uani 1 1 d . . . .
H18 H -0.1581 0.4604 0.5023 0.040 Uiso 1 1 calc R . . .
C19 C -0.0855(2) 0.3966(2) 0.4344(2) 0.0339(8) Uani 1 1 d . . . .
H19 H -0.1206 0.3944 0.3898 0.041 Uiso 1 1 calc R . . .
C20 C -0.0108(2) 0.3611(2) 0.4349(2) 0.0319(8) Uani 1 1 d . . . .
H20 H 0.0046 0.3344 0.3893 0.038 Uiso 1 1 calc R . . .
C23 C 0.4622(3) 0.1880(2) 0.4001(2) 0.0385(9) Uani 1 1 d . . . .
C24 C 0.4119(6) 0.2187(5) 0.3263(5) 0.037(2) Uani 0.3637(15) 1 d . P A 1
H24 H 0.3755 0.2622 0.3422 0.044 Uiso 0.3637(15) 1 calc R P A 1
C24A C 0.4782(4) 0.2392(4) 0.3259(3) 0.0409(14) Uani 0.6363(15) 1 d . P A 2
H24A H 0.4581 0.2940 0.3343 0.049 Uiso 0.6363(15) 1 calc R P A 2
C25 C 0.29435(17) 0.40496(19) 0.44031(18) 0.0210(6) Uani 1 1 d . . . .
C26 C 0.32181(18) 0.4645(2) 0.38013(18) 0.0249(7) Uani 1 1 d . . . .
H26 H 0.3737 0.4884 0.3992 0.030 Uiso 1 1 calc R . . .
C27 C 0.38051(18) 0.5032(2) 0.64791(18) 0.0250(7) Uani 1 1 d . . . .
H27 H 0.3702 0.4451 0.6460 0.030 Uiso 1 1 calc R . . .
C28 C 0.45745(18) 0.52127(19) 0.60454(17) 0.0203(6) Uani 1 1 d . . . .
C29 C 0.65122(18) 0.2449(2) 0.54192(18) 0.0235(6) Uani 1 1 d . . . .
C30 C 0.7378(4) 0.2676(5) 0.5234(3) 0.0286(13) Uani 0.623(3) 1 d . P B 1
H30 H 0.7403 0.3260 0.5163 0.034 Uiso 0.623(3) 1 calc R P B 1
C30A C 0.7440(6) 0.2566(8) 0.5496(6) 0.0286(13) Uani 0.377(3) 1 d . P B 2
H30A H 0.7568 0.3128 0.5623 0.034 Uiso 0.377(3) 1 calc R P B 2
C31 C 0.43392(19) 0.2420(2) 0.66436(19) 0.0270(7) Uani 1 1 d . . . .
C32 C 0.4008(2) 0.2282(3) 0.7459(2) 0.0383(10) Uani 0.8969(18) 1 d . P C 1
H32 H 0.4416 0.1981 0.7779 0.046 Uiso 0.8969(18) 1 calc R P C 1
C32A C 0.3674(13) 0.2021(9) 0.7100(10) 0.041(4) Uani 0.1031(18) 1 d . P C 2
H32A H 0.3130 0.2068 0.6838 0.050 Uiso 0.1031(18) 1 calc R P C 2
C33 C 0.35558(17) 0.03358(18) 0.52471(17) 0.0201(6) Uani 1 1 d . . . .
C34 C 0.27603(17) -0.0086(2) 0.50485(18) 0.0238(7) Uani 1 1 d . . . .
H34 H 0.2861 -0.0663 0.4986 0.029 Uiso 1 1 calc R . . .
C35 C 0.6068(3) 0.0584(3) 0.7096(3) 0.0647(14) Uani 1 1 d . . . .
H35A H 0.6445 0.0946 0.6856 0.097 Uiso 1 1 calc GR . . .
H35B H 0.6362 0.0128 0.7309 0.097 Uiso 1 1 calc GR . . .
H35C H 0.5798 0.0856 0.7514 0.097 Uiso 1 1 calc GR . . .

loop_
_atom_site_aniso_label
_atom_site_aniso_U_11
_atom_site_aniso_U_22
_atom_site_aniso_U_33
_atom_site_aniso_U_23
_atom_site_aniso_U_13
_atom_site_aniso_U_12
Mn 0.0155(2) 0.0212(3) 0.0220(2) -0.00216(19) 0.00172(17) -0.00030(18)
Ca1 0.0171(3) 0.0169(3) 0.0238(3) 0.0015(2) 0.0014(2) 0.0000(2)
Ca2 0.0168(3) 0.0153(3) 0.0296(3) 0.0009(2) -0.0020(2) 0.0003(2)
Cl1 0.0960(12) 0.0437(9) 0.0456(8) 0.0033(7) 0.0292(8) -0.0057(8)
Cl2 0.0936(13) 0.0639(11) 0.0383(8) -0.0063(7) -0.0304(9) 0.0189(9)
Cl3 0.0582(6) 0.0526(6) 0.0326(5) 0.0026(4) 0.0190(4) 0.0166(5)
Cl4 0.0327(4) 0.0277(5) 0.0404(5) 0.0087(4) 0.0059(4) 0.0052(3)
Cl5 0.0254(5) 0.0830(9) 0.0721(8) 0.0107(7) -0.0012(5) 0.0178(5)
Cl6 0.0615(6) 0.0605(7) 0.0248(4) -0.0043(4) 0.0154(4) -0.0129(5)
Cl7 0.0266(8) 0.097(2) 0.0596(11) -0.0137(12) -0.0150(7) 0.0088(11)
Cl8 0.0655(17) 0.0585(16) 0.041(2) -0.0166(15) 0.0311(19) -0.0117(11)
Cl9 0.0415(6) 0.1041(13) 0.0396(6) -0.0365(7) 0.0136(5) -0.0220(7)
Cl10 0.0611(8) 0.0532(8) 0.0619(8) 0.0198(6) 0.0149(6) -0.0239(6)
Cl11 0.0280(4) 0.0479(6) 0.0470(5) -0.0058(4) 0.0165(4) -0.0084(4)
Cl12 0.0341(5) 0.0618(7) 0.0407(5) 0.0137(5) -0.0137(4) -0.0090(4)
Cl31 0.0960(12) 0.0437(9) 0.0456(8) 0.0033(7) 0.0292(8) -0.0057(8)
Cl32 0.0936(13) 0.0639(11) 0.0383(8) -0.0063(7) -0.0304(9) 0.0189(9)
Cl37 0.0266(8) 0.097(2) 0.0596(11) -0.0137(12) -0.0150(7) 0.0088(11)
Cl38 0.0655(17) 0.0585(16) 0.041(2) -0.0166(15) 0.0311(19) -0.0117(11)
Cl39 0.0415(6) 0.1041(13) 0.0396(6) -0.0365(7) 0.0136(5) -0.0220(7)
Cl40 0.0611(8) 0.0532(8) 0.0619(8) 0.0198(6) 0.0149(6) -0.0239(6)
O1 0.0166(11) 0.0205(13) 0.0572(16) 0.0014(11) -0.0029(11) 0.0000(10)
O4 0.0527(16) 0.0213(13) 0.0323(13) -0.0025(10) -0.0042(11) 0.0115(11)
O5 0.0361(13) 0.0205(12) 0.0290(12) -0.0005(9) 0.0038(10) 0.0008(10)
O6 0.0170(10) 0.0292(13) 0.0342(12) 0.0070(10) -0.0001(9) -0.0022(9)
O7 0.0196(11) 0.0363(14) 0.0363(13) 0.0115(11) -0.0025(9) 0.0008(10)
O8 0.0196(10) 0.0233(12) 0.0367(13) -0.0065(10) 0.0017(9) -0.0008(9)
O9 0.0397(13) 0.0223(12) 0.0311(13) 0.0035(10) 0.0133(10) -0.0025(10)
O10 0.0242(11) 0.0240(12) 0.0412(14) -0.0017(10) -0.0040(10) 0.0040(9)
O11 0.0233(11) 0.0212(12) 0.0532(15) -0.0020(11) 0.0022(10) -0.0032(9)
O12 0.0344(14) 0.0422(16) 0.0585(17) -0.0208(13) -0.0018(12) 0.0047(12)
O13 0.0364(13) 0.0371(14) 0.0295(12) 0.0111(11) 0.0048(10) -0.0002(11)
O14 0.0203(11) 0.0207(12) 0.0481(14) -0.0073(10) 0.0013(10) 0.0017(9)
O15 0.0161(10) 0.0191(12) 0.0418(13) 0.0006(10) 0.0025(9) 0.0007(8)
O16 0.085(2) 0.0277(15) 0.0390(15) -0.0027(12) -0.0257(15) 0.0095(15)
N1 0.0255(13) 0.0345(16) 0.0241(13) -0.0053(11) 0.0049(11) 0.0011(12)
N2 0.0214(12) 0.0258(15) 0.0247(13) 0.0000(11) 0.0008(10) 0.0000(11)
N3 0.0225(13) 0.0317(16) 0.0250(13) -0.0055(11) -0.0014(10) 0.0026(11)
N4 0.0222(12) 0.0235(14) 0.0251(13) -0.0050(11) -0.0011(10) 0.0020(11)
C1 0.043(2) 0.061(3) 0.0298(18) -0.0064(17) 0.0122(16) -0.0104(19)
C2 0.054(3) 0.081(3) 0.0259(19) -0.0136(19) 0.0100(17) -0.001(2)
C3 0.045(2) 0.063(3) 0.0345(19) -0.0236(18) -0.0060(17) 0.0115(19)
C4 0.0333(18) 0.036(2) 0.0413(19) -0.0155(16) -0.0091(15) 0.0083(15)
C5 0.0209(15) 0.0281(18) 0.0293(16) -0.0059(13) -0.0032(12) 0.0041(12)
C6 0.0211(14) 0.0218(17) 0.0327(16) -0.0007(13) -0.0034(12) 0.0038(12)
C7 0.0279(17) 0.032(2) 0.049(2) 0.0032(16) -0.0069(15) -0.0074(15)
C8 0.0258(17) 0.039(2) 0.064(2) 0.0152(18) -0.0013(16) -0.0112(16)
C9 0.0293(18) 0.045(2) 0.046(2) 0.0155(17) 0.0073(15) -0.0011(16)
C10 0.0275(16) 0.035(2) 0.0307(17) 0.0061(14) 0.0014(13) -0.0012(14)
C11 0.0361(19) 0.052(3) 0.0347(19) -0.0106(17) -0.0096(15) 0.0097(18)
C12 0.064(3) 0.085(4) 0.037(2) -0.024(2) -0.021(2) 0.025(3)
C13 0.074(3) 0.089(4) 0.035(2) -0.032(2) -0.015(2) 0.032(3)
C14 0.051(2) 0.070(3) 0.0313(19) -0.0202(19) -0.0025(17) 0.026(2)
C15 0.0293(16) 0.0340(19) 0.0225(15) -0.0038(13) 0.0023(13) 0.0051(14)
C16 0.0224(14) 0.0245(17) 0.0248(15) -0.0032(12) 0.0054(12) 0.0009(12)
C17 0.0252(15) 0.033(2) 0.0325(17) -0.0045(14) 0.0084(13) 0.0035(14)
C18 0.0202(15) 0.037(2) 0.0423(19) -0.0019(15) 0.0020(14) 0.0056(14)
C19 0.0253(16) 0.037(2) 0.0384(19) -0.0061(16) -0.0072(14) 0.0033(15)
C20 0.0281(16) 0.035(2) 0.0320(17) -0.0111(15) -0.0043(14) 0.0054(14)
C23 0.062(2) 0.0278(19) 0.0260(16) 0.0004(13) -0.0008(15) 0.0186(16)
C24 0.063(5) 0.024(4) 0.023(4) 0.003(3) 0.000(3) 0.011(4)
C24A 0.076(4) 0.029(3) 0.018(2) 0.000(2) 0.003(2) 0.013(3)
C25 0.0179(13) 0.0213(16) 0.0240(15) 0.0006(12) 0.0022(11) 0.0024(11)
C26 0.0180(14) 0.0316(18) 0.0252(15) 0.0027(13) 0.0008(12) 0.0011(13)
C27 0.0216(14) 0.0277(18) 0.0260(16) -0.0016(13) 0.0045(12) -0.0014(13)
C28 0.0209(14) 0.0234(16) 0.0167(14) -0.0009(12) 0.0003(11) -0.0021(12)
C29 0.0192(14) 0.0260(16) 0.0253(16) 0.0001(13) -0.0013(12) -0.0008(12)
C30 0.0222(17) 0.032(3) 0.032(4) -0.009(3) 0.002(2) -0.0027(16)
C30A 0.0222(17) 0.032(3) 0.032(4) -0.009(3) 0.002(2) -0.0027(16)
C31 0.0235(15) 0.0282(17) 0.0293(16) -0.0003(13) 0.0019(13) -0.0033(13)
C32 0.032(2) 0.054(3) 0.029(2) 0.0153(18) -0.0011(16) 0.0005(19)
C32A 0.046(8) 0.048(7) 0.030(8) 0.001(5) 0.006(6) -0.014(5)
C33 0.0175(13) 0.0205(15) 0.0224(15) 0.0026(12) 0.0013(11) 0.0012(11)
C34 0.0167(14) 0.0242(17) 0.0306(16) 0.0000(13) 0.0018(12) 0.0015(12)
C35 0.069(3) 0.076(4) 0.048(3) 0.002(2) -0.013(2) 0.008(3)

loop_
_atom_type_symbol
_atom_type_description
_atom_type_scat_dispersion_real
_atom_type_scat_dispersion_imag
_atom_type_scat_source
C C 0.0033 0.0016 'International Tables Vol C Tables 4.2.6.8 and 6.1.1.4'
H H 0.0000 0.0000 'International Tables Vol C Tables 4.2.6.8 and 6.1.1.4'
O O 0.0106 0.0060 'International Tables Vol C Tables 4.2.6.8 and 6.1.1.4'
Mn Mn 0.3368 0.7283 'International Tables Vol C Tables 4.2.6.8 and 6.1.1.4'
Ca Ca 0.2262 0.3064 'International Tables Vol C Tables 4.2.6.8 and 6.1.1.4'
Cl Cl 0.1484 0.1585 'International Tables Vol C Tables 4.2.6.8 and 6.1.1.4'
N N 0.0061 0.0033 'International Tables Vol C Tables 4.2.6.8 and 6.1.1.4'

loop_
_geom_angle_atom_site_label_1
_geom_angle_atom_site_label_2
_geom_angle_atom_site_label_3
_geom_angle
_geom_angle_site_symmetry_1
_geom_angle_site_symmetry_3
O1 Mn O6 92.77(9) . .
O1 Mn N1 99.38(10) . .
O1 Mn N2 92.76(10) . .
O1 Mn N3 94.81(10) . .
O1 Mn N4 165.97(10) . .
O6 Mn N1 91.07(10) . .
O6 Mn N2 163.21(9) . .
O6 Mn N3 98.73(10) . .
O6 Mn N4 93.68(9) . .
N1 Mn N2 72.38(10) . .
N1 Mn N3 162.34(10) . .
N1 Mn N4 92.94(10) . .
N2 Mn N4 84.56(10) . .
N3 Mn N2 96.59(10) . .
N3 Mn N4 71.91(9) . .
O5 Ca1 Ca2 35.23(6) . .
O5 Ca1 O7 87.17(9) . .
O5 Ca1 O8 176.57(9) . .
O5 Ca1 O9 92.75(8) . 3_666
O5 Ca1 O10 86.56(9) . .
O5 Ca1 O13 90.40(9) . .
O5 Ca1 C31 80.67(9) . .
O7 Ca1 Ca2 109.40(6) . .
O7 Ca1 C31 94.01(8) . .
O8 Ca1 Ca2 141.82(6) . .
O8 Ca1 O7 93.32(8) . .
O8 Ca1 O9 90.64(8) . 3_666
O8 Ca1 O13 86.40(9) . .
O8 Ca1 C31 95.91(9) . .
O9 Ca1 Ca2 118.31(6) 3_666 .
O9 Ca1 O7 90.83(8) 3_666 .
O9 Ca1 O13 167.65(9) 3_666 .
O9 Ca1 C31 171.61(9) 3_666 .
O10 Ca1 Ca2 64.38(6) . .
O10 Ca1 O7 173.56(9) . .
O10 Ca1 O8 92.85(8) . .
O10 Ca1 O9 90.94(9) . 3_666
O10 Ca1 O13 101.17(9) . .
O10 Ca1 C31 83.52(9) . .
O13 Ca1 Ca2 69.99(7) . .
O13 Ca1 O7 77.40(8) . .
O13 Ca1 C31 19.67(8) . .
C31 Ca1 Ca2 53.52(6) . .
Ca2 Ca2 Ca1 153.49(3) 3_656 .
O4 Ca2 Ca1 81.78(6) . .
O4 Ca2 Ca2 71.89(6) . 3_656
O4 Ca2 O5 51.32(7) . .
O4 Ca2 O14 78.34(9) . .
O4 Ca2 O15 76.96(8) . .
O4 Ca2 C23 25.58(9) . .
O4 Ca2 C33 74.59(9) . .
O5 Ca2 Ca1 30.85(5) . .
O5 Ca2 Ca2 122.65(6) . 3_656
O5 Ca2 C23 25.87(9) . .
O5 Ca2 C33 94.25(8) . .
O11 Ca2 Ca1 67.03(6) . .
O11 Ca2 Ca2 118.80(6) . 3_656
O11 Ca2 O4 97.86(9) . .
O11 Ca2 O5 80.25(8) . .
O11 Ca2 O14 153.22(8) . .
O11 Ca2 O15 81.83(8) . 3_656
O11 Ca2 O15 153.89(8) . .
O11 Ca2 O16 93.94(11) . .
O11 Ca2 C23 87.30(11) . .
O11 Ca2 C33 172.42(9) . .
O12 Ca2 Ca1 55.92(8) . .
O12 Ca2 Ca2 145.60(8) . 3_656
O12 Ca2 O4 132.73(9) . .
O12 Ca2 O5 83.37(9) . .
O12 Ca2 O11 85.10(9) . .
O12 Ca2 O14 78.76(8) . .
O12 Ca2 O15 117.44(9) . .
O12 Ca2 O15 151.98(9) . 3_656
O12 Ca2 O16 76.29(11) . .
O12 Ca2 C23 108.81(11) . .
O12 Ca2 C33 99.52(9) . .
O14 Ca2 Ca1 86.21(5) . .
O14 Ca2 Ca2 85.56(5) . 3_656
O14 Ca2 O5 76.79(8) . .
O14 Ca2 C23 78.01(11) . .
O14 Ca2 C33 25.81(8) . .
O15 Ca2 Ca1 137.14(6) 3_656 .
O15 Ca2 Ca1 135.59(5) . .
O15 Ca2 Ca2 36.99(5) 3_656 3_656
O15 Ca2 Ca2 35.14(5) . 3_656
O15 Ca2 O4 73.86(8) 3_656 .
O15 Ca2 O5 113.53(8) . .
O15 Ca2 O5 118.34(8) 3_656 .
O15 Ca2 O14 51.65(7) . .
O15 Ca2 O14 121.38(8) 3_656 .
O15 Ca2 O15 72.13(8) 3_656 .
O15 Ca2 C23 96.68(10) . .
O15 Ca2 C23 95.25(9) 3_656 .
O15 Ca2 C33 25.94(8) . .
O15 Ca2 C33 96.40(8) 3_656 .
O16 Ca2 Ca1 128.83(7) . .
O16 Ca2 Ca2 77.61(7) . 3_656
O16 Ca2 O4 149.34(9) . .
O16 Ca2 O5 159.28(9) . .
O16 Ca2 O14 102.69(11) . .
O16 Ca2 O15 80.03(9) . .
O16 Ca2 O15 80.00(10) . 3_656
O16 Ca2 C23 174.85(11) . .
O16 Ca2 C33 92.99(10) . .
C23 Ca2 Ca1 56.21(8) . .
C23 Ca2 Ca2 97.40(8) . 3_656
C23 Ca2 C33 85.52(11) . .
C33 Ca2 Ca1 110.57(6) . .
C33 Ca2 Ca2 59.93(6) . 3_656
Mn O1 H1A 116(3) . .
Mn O1 H1B 139(3) . .
H1A O1 H1B 104(4) . .
C23 O4 Ca2 93.6(2) . .
Ca1 O5 Ca2 113.91(9) . .
C23 O5 Ca1 153.0(2) . .
C23 O5 Ca2 89.0(2) . .
C25 O6 Mn 130.4(2) . .
C25 O7 Ca1 155.0(2) . .
C28 O8 Ca1 134.7(2) . .
C28 O9 Ca1 133.9(2) . 3_666
C29 O10 Ca1 137.1(2) . .
C29 O11 Ca2 134.2(2) . .
C31 O12 Ca2 139.5(2) . .
C31 O13 Ca1 120.2(2) . .
C33 O14 Ca2 91.19(18) . .
Ca2 O15 Ca2 107.87(8) 3_656 .
C33 O15 Ca2 92.51(18) . .
C33 O15 Ca2 150.6(2) . 3_656
Ca2 O16 H16 114(3) . .
C35 O16 Ca2 123.2(3) . .
C35 O16 H16 114(3) . .
C1 N1 Mn 124.1(3) . .
C1 N1 C5 118.5(3) . .
C5 N1 Mn 117.3(2) . .
C6 N2 Mn 116.0(2) . .
C10 N2 Mn 123.2(2) . .
C10 N2 C6 118.4(3) . .
C11 N3 Mn 123.5(2) . .
C15 N3 Mn 118.1(2) . .
C15 N3 C11 118.4(3) . .
C16 N4 Mn 117.7(2) . .
C20 N4 Mn 123.7(2) . .
C20 N4 C16 118.4(3) . .
N1 C1 H1 118.6 . .
N1 C1 C2 122.8(4) . .
C2 C1 H1 118.6 . .
C1 C2 H2 120.6 . .
C3 C2 C1 118.9(4) . .
C3 C2 H2 120.6 . .
C2 C3 H3 120.4 . .
C2 C3 C4 119.1(4) . .
C4 C3 H3 120.4 . .
C3 C4 H4 120.3 . .
C3 C4 C5 119.3(4) . .
C5 C4 H4 120.3 . .
N1 C5 C4 121.3(3) . .
N1 C5 C6 116.1(3) . .
C4 C5 C6 122.6(3) . .
N2 C6 C5 115.8(3) . .
N2 C6 C7 121.2(3) . .
C7 C6 C5 123.0(3) . .
C6 C7 H7 120.1 . .
C8 C7 C6 119.8(4) . .
C8 C7 H7 120.1 . .
C7 C8 H8 120.3 . .
C7 C8 C9 119.3(3) . .
C9 C8 H8 120.3 . .
C8 C9 H9 120.8 . .
C8 C9 C10 118.4(4) . .
C10 C9 H9 120.8 . .
N2 C10 C9 122.7(3) . .
N2 C10 H10 118.6 . .
C9 C10 H10 118.6 . .
N3 C11 H11 118.6 . .
N3 C11 C12 122.7(4) . .
C12 C11 H11 118.6 . .
C11 C12 H12 120.5 . .
C13 C12 C11 119.0(4) . .
C13 C12 H12 120.5 . .
C12 C13 H13 120.5 . .
C12 C13 C14 119.1(4) . .
C14 C13 H13 120.5 . .
C13 C14 H14 120.5 . .
C15 C14 C13 119.0(4) . .
C15 C14 H14 120.5 . .
N3 C15 C14 121.8(3) . .
N3 C15 C16 116.0(3) . .
C14 C15 C16 122.1(3) . .
N4 C16 C15 116.0(3) . .
N4 C16 C17 121.2(3) . .
C17 C16 C15 122.8(3) . .
C16 C17 H17 120.2 . .
C18 C17 C16 119.5(3) . .
C18 C17 H17 120.2 . .
C17 C18 H18 120.2 . .
C17 C18 C19 119.6(3) . .
C19 C18 H18 120.2 . .
C18 C19 H19 121.1 . .
C18 C19 C20 117.9(3) . .
C20 C19 H19 121.1 . .
N4 C20 C19 123.3(3) . .
N4 C20 H20 118.3 . .
C19 C20 H20 118.3 . .
O4 C23 Ca2 60.85(18) . .
O4 C23 O5 125.5(3) . .
O4 C23 C24 111.9(4) . .
O4 C23 C24A 121.5(4) . .
O5 C23 Ca2 65.12(18) . .
O5 C23 C24 117.5(4) . .
O5 C23 C24A 110.1(4) . .
C24 C23 Ca2 162.6(4) . .
C24A C23 Ca2 154.4(3) . .
Cl31 C24 Cl32 110.2(5) . .
Cl31 C24 H24 109.3 . .
Cl32 C24 H24 109.3 . .
C23 C24 Cl31 99.0(5) . .
C23 C24 Cl32 119.0(6) . .
C23 C24 H24 109.3 . .
Cl1 C24A H24A 109.0 . .
Cl2 C24A Cl1 110.1(3) . .
Cl2 C24A H24A 109.0 . .
C23 C24A Cl1 112.4(4) . .
C23 C24A Cl2 107.3(4) . .
C23 C24A H24A 109.0 . .
O6 C25 C26 117.7(3) . .
O7 C25 O6 127.2(3) . .
O7 C25 C26 115.0(3) . .
Cl3 C26 H26 108.8 . .
Cl4 C26 Cl3 109.09(17) . .
Cl4 C26 H26 108.8 . .
C25 C26 Cl3 107.7(2) . .
C25 C26 Cl4 113.6(2) . .
C25 C26 H26 108.8 . .
Cl5 C27 Cl6 110.29(18) . .
Cl5 C27 H27 109.0 . .
Cl6 C27 H27 109.0 . .
C28 C27 Cl5 111.1(2) . .
C28 C27 Cl6 108.4(2) . .
C28 C27 H27 109.0 . .
O8 C28 C27 114.4(3) . .
O9 C28 O8 127.3(3) . .
O9 C28 C27 118.3(3) . .
O10 C29 C30 111.4(4) . .
O10 C29 C30A 115.9(6) . .
O11 C29 O10 129.4(3) . .
O11 C29 C30 118.9(4) . .
O11 C29 C30A 113.6(6) . .
Cl7 C30 H30 108.5 . .
Cl8 C30 Cl7 109.6(4) . .
Cl8 C30 H30 108.5 . .
C29 C30 Cl7 107.9(4) . .
C29 C30 Cl8 113.8(5) . .
C29 C30 H30 108.5 . .
Cl37 C30A H30A 110.1 . .
Cl38 C30A Cl37 108.8(7) . .
Cl38 C30A H30A 110.1 . .
C29 C30A Cl37 111.0(7) . .
C29 C30A Cl38 106.7(8) . .
C29 C30A H30A 110.1 . .
O12 C31 Ca1 89.1(2) . .
O12 C31 O13 128.1(3) . .
O12 C31 C32 114.1(3) . .
O12 C31 C32A 109.8(7) . .
O13 C31 Ca1 40.11(16) . .
O13 C31 C32 117.7(3) . .
O13 C31 C32A 113.1(8) . .
C32 C31 Ca1 154.0(3) . .
C32A C31 Ca1 148.7(9) . .
Cl9 C32 Cl10 110.3(2) . .
Cl9 C32 H32 108.6 . .
Cl10 C32 H32 108.6 . .
C31 C32 Cl9 112.0(3) . .
C31 C32 Cl10 108.8(3) . .
C31 C32 H32 108.6 . .
Cl39 C32A H32A 113.0 . .
Cl40 C32A Cl39 112.2(12) . .
Cl40 C32A H32A 113.0 . .
C31 C32A Cl39 96.2(10) . .
C31 C32A Cl40 108.1(11) . .
C31 C32A H32A 113.0 . .
O14 C33 Ca2 63.00(16) . .
O14 C33 O15 124.2(3) . .
O14 C33 C34 120.1(3) . .
O15 C33 Ca2 61.55(16) . .
O15 C33 C34 115.7(3) . .
C34 C33 Ca2 172.4(2) . .
Cl11 C34 H34 109.5 . .
Cl12 C34 Cl11 110.06(17) . .
Cl12 C34 H34 109.5 . .
C33 C34 Cl11 109.9(2) . .
C33 C34 Cl12 108.4(2) . .
C33 C34 H34 109.5 . .
O16 C35 H35A 109.5 . .
O16 C35 H35B 109.5 . .
O16 C35 H35C 109.5 . .
H35A C35 H35B 109.5 . .
H35A C35 H35C 109.5 . .
H35B C35 H35C 109.5 . .

loop_
_geom_bond_atom_site_label_1
_geom_bond_atom_site_label_2
_geom_bond_distance
_geom_bond_site_symmetry_2
Mn O1 2.120(2) .
Mn O6 2.147(2) .
Mn N1 2.261(3) .
Mn N2 2.271(3) .
Mn N3 2.261(3) .
Mn N4 2.274(3) .
Ca1 Ca2 4.0874(9) .
Ca1 O5 2.293(2) .
Ca1 O7 2.367(2) .
Ca1 O8 2.299(2) .
Ca1 O9 2.311(2) 3_666
Ca1 O10 2.298(2) .
Ca1 O13 2.365(2) .
Ca1 C31 3.173(3) .
Ca2 Ca2 3.9628(12) 3_656
Ca2 O4 2.488(2) .
Ca2 O5 2.580(2) .
Ca2 O11 2.335(2) .
Ca2 O12 2.333(3) .
Ca2 O14 2.537(2) .
Ca2 O15 2.396(2) 3_656
Ca2 O15 2.505(2) .
Ca2 O16 2.396(3) .
Ca2 C23 2.843(3) .
Ca2 C33 2.847(3) .
Cl1 C24A 1.769(7) .
Cl2 C24A 1.761(6) .
Cl3 C26 1.783(3) .
Cl4 C26 1.760(3) .
Cl5 C27 1.758(3) .
Cl6 C27 1.771(3) .
Cl7 C30 1.767(6) .
Cl8 C30 1.763(7) .
Cl9 C32 1.769(5) .
Cl10 C32 1.771(4) .
Cl11 C34 1.770(3) .
Cl12 C34 1.768(3) .
Cl31 C24 1.758(9) .
Cl32 C24 1.760(9) .
Cl37 C30A 1.767(10) .
Cl38 C30A 1.752(10) .
Cl39 C32A 1.761(14) .
Cl40 C32A 1.752(14) .
O1 H1A 0.852(19) .
O1 H1B 0.864(19) .
O4 C23 1.230(4) .
O5 C23 1.241(4) .
O6 C25 1.253(4) .
O7 C25 1.237(4) .
O8 C28 1.245(4) .
O9 Ca1 2.311(2) 3_666
O9 C28 1.234(4) .
O10 C29 1.242(4) .
O11 C29 1.238(4) .
O12 C31 1.235(4) .
O13 C31 1.236(4) .
O14 C33 1.239(4) .
O15 Ca2 2.396(2) 3_656
O15 C33 1.246(4) .
O16 H16 0.88(6) .
O16 C35 1.441(5) .
N1 C1 1.337(5) .
N1 C5 1.339(4) .
N2 C6 1.344(4) .
N2 C10 1.335(4) .
N3 C11 1.344(4) .
N3 C15 1.342(4) .
N4 C16 1.339(4) .
N4 C20 1.336(4) .
C1 H1 0.9500 .
C1 C2 1.382(6) .
C2 H2 0.9500 .
C2 C3 1.360(7) .
C3 H3 0.9500 .
C3 C4 1.380(6) .
C4 H4 0.9500 .
C4 C5 1.391(5) .
C5 C6 1.484(5) .
C6 C7 1.385(5) .
C7 H7 0.9500 .
C7 C8 1.365(6) .
C8 H8 0.9500 .
C8 C9 1.369(6) .
C9 H9 0.9500 .
C9 C10 1.388(5) .
C10 H10 0.9500 .
C11 H11 0.9500 .
C11 C12 1.373(6) .
C12 H12 0.9500 .
C12 C13 1.372(6) .
C13 H13 0.9500 .
C13 C14 1.385(6) .
C14 H14 0.9500 .
C14 C15 1.385(5) .
C15 C16 1.487(5) .
C16 C17 1.393(4) .
C17 H17 0.9500 .
C17 C18 1.367(5) .
C18 H18 0.9500 .
C18 C19 1.375(5) .
C19 H19 0.9500 .
C19 C20 1.382(5) .
C20 H20 0.9500 .
C23 C24 1.584(8) .
C23 C24A 1.576(6) .
C24 H24 1.0000 .
C24A H24A 1.0000 .
C25 C26 1.530(4) .
C26 H26 1.0000 .
C27 H27 1.0000 .
C27 C28 1.539(4) .
C29 C30 1.538(7) .
C29 C30A 1.559(10) .
C30 H30 1.0000 .
C30A H30A 1.0000 .
C31 C32 1.547(5) .
C31 C32A 1.541(15) .
C32 H32 1.0000 .
C32A H32A 1.0000 .
C33 C34 1.534(4) .
C34 H34 1.0000 .
C35 H35A 0.9800 .
C35 H35B 0.9800 .
C35 H35C 0.9800 .

loop_
_geom_torsion_atom_site_label_1
_geom_torsion_atom_site_label_2
_geom_torsion_atom_site_label_3
_geom_torsion_atom_site_label_4
_geom_torsion
_geom_torsion_site_symmetry_1
Mn O6 C25 O7 -8.4(5) .
Mn O6 C25 C26 170.6(2) .
Mn N1 C1 C2 176.6(3) .
Mn N1 C5 C4 -175.2(2) .
Mn N1 C5 C6 4.7(4) .
Mn N2 C6 C5 18.1(3) .
Mn N2 C6 C7 -160.8(3) .
Mn N2 C10 C9 160.2(3) .
Mn N3 C11 C12 176.8(4) .
Mn N3 C15 C14 -177.4(3) .
Mn N3 C15 C16 0.6(4) .
Mn N4 C16 C15 6.1(4) .
Mn N4 C16 C17 -175.2(2) .
Mn N4 C20 C19 175.2(3) .
Ca1 O5 C23 Ca2 149.1(5) .
Ca1 O5 C23 O4 157.2(3) .
Ca1 O5 C23 C24 -50.1(8) .
Ca1 O5 C23 C24A -3.6(7) .
Ca1 O7 C25 O6 157.5(4) .
Ca1 O7 C25 C26 -21.5(7) .
Ca1 O8 C28 O9 -118.8(3) .
Ca1 O8 C28 C27 63.0(4) .
Ca1 O9 C28 O8 44.8(5) 3_666
Ca1 O9 C28 C27 -137.1(2) 3_666
Ca1 O10 C29 O11 -35.9(6) .
Ca1 O10 C29 C30 137.2(3) .
Ca1 O10 C29 C30A 156.7(4) .
Ca1 O13 C31 O12 -15.7(5) .
Ca1 O13 C31 C32 162.1(2) .
Ca1 O13 C31 C32A -159.2(7) .
Ca1 C31 C32 Cl9 -5.4(7) .
Ca1 C31 C32 Cl10 116.7(5) .
Ca1 C31 C32A Cl39 -111.9(13) .
Ca1 C31 C32A Cl40 132.3(10) .
Ca2 O4 C23 O5 -8.5(5) .
Ca2 O4 C23 C24 -162.4(4) .
Ca2 O4 C23 C24A 150.3(4) .
Ca2 O5 C23 O4 8.2(4) .
Ca2 O5 C23 C24 160.8(5) .
Ca2 O5 C23 C24A -152.7(3) .
Ca2 O11 C29 O10 1.7(6) .
Ca2 O11 C29 C30 -170.9(3) .
Ca2 O11 C29 C30A 169.4(4) .
Ca2 O12 C31 Ca1 -62.7(4) .
Ca2 O12 C31 O13 -52.7(6) .
Ca2 O12 C31 C32 129.4(3) .
Ca2 O12 C31 C32A 91.8(9) .
Ca2 O14 C33 O15 7.3(3) .
Ca2 O14 C33 C34 -172.1(2) .
Ca2 O15 C33 Ca2 -134.7(4) 3_656
Ca2 O15 C33 O14 -142.1(3) 3_656
Ca2 O15 C33 O14 -7.4(3) .
Ca2 O15 C33 C34 37.3(5) 3_656
Ca2 O15 C33 C34 172.0(2) .
Ca2 C23 C24 Cl31 -167.2(10) .
Ca2 C23 C24 Cl32 -48.0(17) .
Ca2 C23 C24A Cl1 16.9(9) .
Ca2 C23 C24A Cl2 138.0(5) .
Cl5 C27 C28 O8 -135.6(2) .
Cl5 C27 C28 O9 46.1(4) .
Cl6 C27 C28 O8 103.0(3) .
Cl6 C27 C28 O9 -75.3(3) .
O4 C23 C24 Cl31 -105.3(5) .
O4 C23 C24 Cl32 13.9(8) .
O4 C23 C24A Cl1 -70.6(5) .
O4 C23 C24A Cl2 50.5(6) .
O5 C23 C24 Cl31 98.5(5) .
O5 C23 C24 Cl32 -142.3(5) .
O5 C23 C24A Cl1 91.1(4) .
O5 C23 C24A Cl2 -147.7(3) .
O6 C25 C26 Cl3 -83.9(3) .
O6 C25 C26 Cl4 37.1(4) .
O7 C25 C26 Cl3 95.2(3) .
O7 C25 C26 Cl4 -143.8(3) .
O10 C29 C30 Cl7 107.5(4) .
O10 C29 C30 Cl8 -130.6(4) .
O10 C29 C30A Cl37 120.1(7) .
O10 C29 C30A Cl38 -121.5(7) .
O11 C29 C30 Cl7 -78.6(5) .
O11 C29 C30 Cl8 43.3(6) .
O11 C29 C30A Cl37 -49.3(8) .
O11 C29 C30A Cl38 69.1(8) .
O12 C31 C32 Cl9 146.0(3) .
O12 C31 C32 Cl10 -91.9(3) .
O12 C31 C32A Cl39 124.0(8) .
O12 C31 C32A Cl40 8.2(13) .
O13 C31 C32 Cl9 -32.2(4) .
O13 C31 C32 Cl10 90.0(4) .
O13 C31 C32A Cl39 -85.8(11) .
O13 C31 C32A Cl40 158.4(8) .
O14 C33 C34 Cl11 -52.4(4) .
O14 C33 C34 Cl12 67.9(3) .
O15 C33 C34 Cl11 128.2(3) .
O15 C33 C34 Cl12 -111.5(3) .
N1 C1 C2 C3 -1.6(7) .
N1 C5 C6 N2 -15.3(4) .
N1 C5 C6 C7 163.6(3) .
N2 C6 C7 C8 -1.0(5) .
N3 C11 C12 C13 0.3(8) .
N3 C15 C16 N4 -4.5(5) .
N3 C15 C16 C17 176.8(3) .
N4 C16 C17 C18 -0.5(5) .
C1 N1 C5 C4 0.8(5) .
C1 N1 C5 C6 -179.3(3) .
C1 C2 C3 C4 0.5(7) .
C2 C3 C4 C5 1.1(6) .
C3 C4 C5 N1 -1.8(5) .
C3 C4 C5 C6 178.3(3) .
C4 C5 C6 N2 164.7(3) .
C4 C5 C6 C7 -16.5(5) .
C5 N1 C1 C2 1.0(6) .
C5 C6 C7 C8 -179.8(3) .
C6 N2 C10 C9 -1.6(5) .
C6 C7 C8 C9 -1.0(6) .
C7 C8 C9 C10 1.6(6) .
C8 C9 C10 N2 -0.3(6) .
C10 N2 C6 C5 -178.9(3) .
C10 N2 C6 C7 2.2(5) .
C11 N3 C15 C14 0.2(6) .
C11 N3 C15 C16 178.2(3) .
C11 C12 C13 C14 0.5(9) .
C12 C13 C14 C15 -0.9(8) .
C13 C14 C15 N3 0.6(7) .
C13 C14 C15 C16 -177.3(4) .
C14 C15 C16 N4 173.6(4) .
C14 C15 C16 C17 -5.1(6) .
C15 N3 C11 C12 -0.7(6) .
C15 C16 C17 C18 178.1(3) .
C16 N4 C20 C19 0.2(5) .
C16 C17 C18 C19 0.6(6) .
C17 C18 C19 C20 -0.4(6) .
C18 C19 C20 N4 -0.1(6) .
C20 N4 C16 C15 -178.6(3) .
C20 N4 C16 C17 0.1(5) .
C24 C23 C24A Cl1 -159.7(7) .
C24 C23 C24A Cl2 -38.6(5) .
C24A C23 C24 Cl31 7.9(3) .
C24A C23 C24 Cl32 127.1(9) .
C30 C29 C30A Cl37 -160(3) .
C30 C29 C30A Cl38 -42(2) .
C30A C29 C30 Cl7 0(2) .
C30A C29 C30 Cl8 121(3) .
C32 C31 C32A Cl39 20.0(7) .
C32 C31 C32A Cl40 -95.8(17) .
C32A C31 C32 Cl9 -123.6(13) .
C32A C31 C32 Cl10 -1.4(13) .
